data_7007099
loop_
_publ_author_name
'Fang, Qian-Rong'
'Zhu, Guang-Shan'
'Xue, Ming'
'Sun, Jin-Yu'
'Qiu, Shi-Lun'

_publ_section_title
;
 Porous coordination polymers with zeolite topologies constructed from
 4-connected building units.
;
_journal_issue 20
_journal_name_full 'Dalton transactions (Cambridge, England : 2003)'
_journal_page_first 2399
_journal_page_last 2402
_journal_paper_doi 10.1039/b517400g
_journal_year 2006
_chemical_formula_moiety 'C11 H19 Cd Cl0 N O8'
_chemical_formula_sum 'C11 H19 Cd Cl0 N O8'
_chemical_formula_weight 405.67
_chemical_name_systematic
;
?
;
_space_group_IT_number 14
_symmetry_cell_setting monoclinic
_symmetry_space_group_name_Hall '-P 2ybc'
_symmetry_space_group_name_H-M 'P 1 21/c 1'
_atom_sites_solution_hydrogens geom
_atom_sites_solution_primary direct
_atom_sites_solution_secondary difmap
_audit_creation_method SHELXL-97
_cell_angle_alpha 90.00
_cell_angle_beta 107.9300(10)
_cell_angle_gamma 90.00
_cell_formula_units_Z 4
_cell_length_a 10.1355(6)
_cell_length_b 15.4673(9)
_cell_length_c 9.1740(5)
_cell_measurement_temperature 293(2)
_cell_volume 1368.35(14)
_computing_cell_refinement 'Bruker SMART'
_computing_data_collection 'Bruker SMART'
_computing_data_reduction 'Bruker SAINT'
_computing_molecular_graphics SHELXP-97
_computing_publication_material SHELXTL
_computing_structure_refinement 'SHELXL-97 (Sheldrick, 1997)'
_computing_structure_solution 'SHELXS-97 (Sheldrick, 1990)'
_diffrn_ambient_temperature 293(2)
_diffrn_detector_area_resol_mean 9.00cm
_diffrn_measured_fraction_theta_full 0.997
_diffrn_measured_fraction_theta_max 0.997
_diffrn_measurement_device_type 'CCD area detector'
_diffrn_measurement_method 'phi and omega scans'
_diffrn_radiation_monochromator graphite
_diffrn_radiation_source 'fine-focus sealed tube'
_diffrn_radiation_type MoK\a
_diffrn_radiation_wavelength 0.71073
_diffrn_reflns_av_R_equivalents 0.0424
_diffrn_reflns_av_sigmaI/netI 0.0261
_diffrn_reflns_limit_h_max 9
_diffrn_reflns_limit_h_min -12
_diffrn_reflns_limit_k_max 18
_diffrn_reflns_limit_k_min -18
_diffrn_reflns_limit_l_max 10
_diffrn_reflns_limit_l_min -10
_diffrn_reflns_number 6940
_diffrn_reflns_theta_full 25.00
_diffrn_reflns_theta_max 25.00
_diffrn_reflns_theta_min 2.11
_diffrn_standards_decay_% 0
_diffrn_standards_interval_count 0
_diffrn_standards_interval_time .
_diffrn_standards_number 0
_exptl_absorpt_coefficient_mu 1.636
_exptl_absorpt_correction_type none
_exptl_crystal_colour colorless
_exptl_crystal_density_diffrn 1.969
_exptl_crystal_density_meas ?
_exptl_crystal_density_method 'not measured'
_exptl_crystal_description block
_exptl_crystal_F_000 816
_exptl_crystal_size_max 0.20
_exptl_crystal_size_mid 0.20
_exptl_crystal_size_min 0.10
_refine_diff_density_max 0.465
_refine_diff_density_min -0.871
_refine_diff_density_rms 0.116
_refine_ls_extinction_method none
_refine_ls_goodness_of_fit_ref 1.020
_refine_ls_hydrogen_treatment constr
_refine_ls_matrix_type full
_refine_ls_number_parameters 190
_refine_ls_number_reflns 2406
_refine_ls_number_restraints 0
_refine_ls_restrained_S_all 1.020
_refine_ls_R_factor_all 0.0266
_refine_ls_R_factor_gt 0.0264
_refine_ls_shift/su_max 0.002
_refine_ls_shift/su_mean 0.000
_refine_ls_structure_factor_coef Fsqd
_refine_ls_weighting_details 'calc w=1/[\s^2^(Fo^2^)+(0.0948P)^2^+0.0000P] where P=(Fo^2^+2Fc^2^)/3'
_refine_ls_weighting_scheme calc
_refine_ls_wR_factor_gt 0.1019
_refine_ls_wR_factor_ref 0.1025
_reflns_number_gt 2382
_reflns_number_total 2406
_reflns_threshold_expression >2sigma(I)
_cod_data_source_file b517400g.txt
_cod_data_source_block a
_cod_depositor_comments
;
The following automatic conversions were performed:

'_exptl_crystal_density_meas' value 'none' was changed to '?' - the
value is perceived as not measured.

Automatic conversion script
Id: cif_fix_values 3008 2015-01-20 13:52:24Z robertas 
;
_cod_original_sg_symbol_H-M P2(1)/c
_cod_database_code 7007099

loop_
_symmetry_equiv_pos_as_xyz
'x, y, z'
'-x, y+1/2, -z+1/2'
'-x, -y, -z'
'x, -y-1/2, z-1/2'

loop_
_atom_site_label
_atom_site_type_symbol
_atom_site_fract_x
_atom_site_fract_y
_atom_site_fract_z
_atom_site_U_iso_or_equiv
_atom_site_adp_type
_atom_site_occupancy
_atom_site_symmetry_multiplicity
_atom_site_calc_flag
_atom_site_refinement_flags
_atom_site_disorder_assembly
_atom_site_disorder_group
Cd1 Cd 0.762714(15) 1.210804(10) -0.105863(16) 0.02133(15) Uani 1 1 d . . .
O1 O 0.7238(2) 1.05928(13) -0.1404(2) 0.0395(5) Uani 1 1 d . . .
O2 O 0.8501(2) 1.09772(12) 0.0898(2) 0.0402(5) Uani 1 1 d . . .
O3 O 1.17124(19) 0.80259(12) 0.3219(2) 0.0288(4) Uani 1 1 d . . .
O4 O 1.0472(2) 0.78660(10) 0.4792(2) 0.0309(5) Uani 1 1 d . . .
O5 O 0.51792(18) 0.81984(15) 0.27693(19) 0.0367(4) Uani 1 1 d . . .
O6 O 0.4309(2) 0.78047(11) 0.0361(2) 0.0320(4) Uani 1 1 d . . .
O7 O 0.66916(18) 1.34348(12) -0.23968(19) 0.0334(4) Uani 1 1 d . . .
H1O7 H 0.6304 1.3931 -0.2418 0.040 Uiso 1 1 d . . .
H2O7 H 0.7005 1.3422 -0.3159 0.040 Uiso 1 1 d . . .
O8 O 0.0944(2) 0.11179(17) 0.3498(3) 0.0539(6) Uani 1 1 d . . .
H1O8 H 0.0394 0.1221 0.2607 0.065 Uiso 1 1 d . . .
H2O8 H 0.0510 0.1256 0.4137 0.065 Uiso 1 1 d . . .
C1 C 0.7927(2) 1.04048(14) -0.0054(3) 0.0258(5) Uani 1 1 d . . .
C2 C 0.8025(2) 0.94586(15) 0.0411(3) 0.0251(5) Uani 1 1 d . . .
H2A H 0.8125 0.9114 -0.0445 0.030 Uiso 1 1 calc R . .
C3 C 0.9258(2) 0.92607(17) 0.1825(3) 0.0261(5) Uani 1 1 d . . .
H3A H 0.9191 0.9601 0.2688 0.031 Uiso 1 1 calc R . .
H3B H 1.0116 0.9412 0.1628 0.031 Uiso 1 1 calc R . .
C4 C 0.9257(2) 0.82947(14) 0.2202(2) 0.0243(5) Uani 1 1 d . . .
H4A H 0.9264 0.7973 0.1284 0.029 Uiso 1 1 calc R . .
C5 C 0.7918(2) 0.80587(17) 0.2548(3) 0.0264(5) Uani 1 1 d . . .
H5A H 0.7932 0.7450 0.2807 0.032 Uiso 1 1 calc R . .
H5B H 0.7854 0.8390 0.3422 0.032 Uiso 1 1 calc R . .
C6 C 0.6664(2) 0.82465(15) 0.1169(2) 0.0248(5) Uani 1 1 d . . .
H6A H 0.6712 0.7880 0.0315 0.030 Uiso 1 1 calc R . .
C7 C 0.6654(2) 0.92017(15) 0.0684(3) 0.0259(5) Uani 1 1 d . . .
H7A H 0.5894 0.9295 -0.0248 0.031 Uiso 1 1 calc R . .
H7B H 0.6503 0.9567 0.1477 0.031 Uiso 1 1 calc R . .
C8 C 1.0560(3) 0.80505(15) 0.3474(3) 0.0229(5) Uani 1 1 d . . .
C9 C 0.5298(2) 0.80751(15) 0.1476(3) 0.0231(5) Uani 1 1 d . . .
C10 C 0.4166(3) 0.0707(2) 0.4216(4) 0.0434(7) Uani 1 1 d . . .
H10A H 0.4106 0.0608 0.3154 0.052 Uiso 1 1 calc R . .
H10B H 0.3641 0.1225 0.4265 0.052 Uiso 1 1 calc R . .
C11 C 0.6443(3) 0.00568(18) 0.5183(3) 0.0365(6) Uani 1 1 d . . .
H11A H 0.7388 0.0151 0.5831 0.044 Uiso 1 1 calc R . .
H11B H 0.6470 -0.0071 0.4158 0.044 Uiso 1 1 calc R . .
N1 N 0.5646(2) 0.08325(15) 0.5147(3) 0.0363(5) Uani 1 1 d . . .
H1A H 0.6013 0.1267 0.4744 0.044 Uiso 1 1 calc R . .
H1B H 0.5691 0.0981 0.6109 0.044 Uiso 1 1 calc R . .

loop_
_atom_site_aniso_label
_atom_site_aniso_U_11
_atom_site_aniso_U_22
_atom_site_aniso_U_33
_atom_site_aniso_U_23
_atom_site_aniso_U_13
_atom_site_aniso_U_12
Cd1 0.0171(2) 0.0220(2) 0.0246(2) 0.00108(4) 0.00594(13) -0.00115(4)
O1 0.0517(11) 0.0307(11) 0.0307(10) 0.0081(8) 0.0046(9) 0.0045(8)
O2 0.0406(11) 0.0248(9) 0.0457(10) -0.0033(7) -0.0009(8) 0.0001(7)
O3 0.0171(9) 0.0415(10) 0.0262(9) 0.0041(7) 0.0042(7) 0.0030(7)
O4 0.0231(11) 0.0458(12) 0.0240(10) 0.0070(6) 0.0076(8) 0.0085(6)
O5 0.0251(9) 0.0565(12) 0.0297(10) 0.0003(8) 0.0104(7) -0.0016(9)
O6 0.0181(9) 0.0415(10) 0.0347(10) -0.0037(7) 0.0057(8) -0.0033(6)
O7 0.0372(10) 0.0326(10) 0.0313(9) 0.0050(7) 0.0120(7) 0.0072(7)
O8 0.0396(12) 0.0568(14) 0.0574(13) -0.0130(11) 0.0031(10) 0.0100(10)
C1 0.0219(12) 0.0245(12) 0.0337(13) 0.0049(9) 0.0125(10) 0.0031(9)
C2 0.0229(11) 0.0246(12) 0.0277(11) 0.0036(8) 0.0078(9) 0.0006(8)
C3 0.0185(11) 0.0262(13) 0.0330(12) 0.0023(9) 0.0069(9) -0.0019(9)
C4 0.0189(11) 0.0273(13) 0.0251(11) 0.0022(8) 0.0047(8) 0.0003(8)
C5 0.0200(13) 0.0320(11) 0.0267(12) 0.0071(9) 0.0064(10) 0.0003(9)
C6 0.0192(11) 0.0269(13) 0.0278(11) 0.0012(9) 0.0065(9) -0.0013(9)
C7 0.0187(11) 0.0263(11) 0.0306(11) 0.0067(9) 0.0048(9) 0.0007(9)
C8 0.0210(12) 0.0208(10) 0.0255(12) 0.0021(9) 0.0052(9) 0.0013(9)
C9 0.0190(12) 0.0215(10) 0.0277(12) 0.0050(9) 0.0054(9) 0.0040(9)
C10 0.0372(16) 0.0316(15) 0.0519(18) 0.0046(13) 0.0000(13) 0.0038(12)
C11 0.0269(13) 0.0406(15) 0.0446(15) -0.0100(11) 0.0150(11) -0.0039(11)
N1 0.0358(12) 0.0339(12) 0.0393(12) -0.0008(9) 0.0118(9) -0.0087(9)

loop_
_atom_type_symbol
_atom_type_description
_atom_type_scat_dispersion_real
_atom_type_scat_dispersion_imag
_atom_type_scat_source
C C 0.0033 0.0016 'International Tables Vol C Tables 4.2.6.8 and 6.1.1.4'
H H 0.0000 0.0000 'International Tables Vol C Tables 4.2.6.8 and 6.1.1.4'
N N 0.0061 0.0033 'International Tables Vol C Tables 4.2.6.8 and 6.1.1.4'
O O 0.0106 0.0060 'International Tables Vol C Tables 4.2.6.8 and 6.1.1.4'
Cl Cl 0.1484 0.1585 'International Tables Vol C Tables 4.2.6.8 and 6.1.1.4'
Cd Cd -0.8075 1.2024 'International Tables Vol C Tables 4.2.6.8 and 6.1.1.4'

loop_
_geom_angle_atom_site_label_1
_geom_angle_atom_site_label_2
_geom_angle_atom_site_label_3
_geom_angle
_geom_angle_site_symmetry_1
_geom_angle_site_symmetry_3
_geom_angle_publ_flag
O6 Cd1 O4 120.39(7) 3_675 2_755 ?
O6 Cd1 O3 139.99(7) 3_675 3_775 ?
O4 Cd1 O3 93.56(7) 2_755 3_775 ?
O6 Cd1 O1 88.49(7) 3_675 . ?
O4 Cd1 O1 131.47(7) 2_755 . ?
O3 Cd1 O1 82.88(7) 3_775 . ?
O6 Cd1 O7 81.60(6) 3_675 . ?
O4 Cd1 O7 87.69(6) 2_755 . ?
O3 Cd1 O7 79.14(6) 3_775 . ?
O1 Cd1 O7 137.83(7) . . ?
O6 Cd1 O2 89.13(7) 3_675 . ?
O4 Cd1 O2 86.28(7) 2_755 . ?
O3 Cd1 O2 115.51(7) 3_775 . ?
O1 Cd1 O2 53.62(6) . . ?
O7 Cd1 O2 164.47(6) . . ?
C1 O1 Cd1 94.44(16) . . ?
C1 O2 Cd1 90.49(15) . . ?
C8 O3 Cd1 134.32(16) . 3_775 ?
C8 O4 Cd1 107.96(16) . 2_745 ?
C9 O6 Cd1 107.11(16) . 3_675 ?
Cd1 O7 H1O7 150.5 . . ?
Cd1 O7 H2O7 102.1 . . ?
H1O7 O7 H2O7 106.6 . . ?
H1O8 O8 H2O8 106.6 . . ?
O2 C1 O1 121.4(2) . . ?
O2 C1 C2 120.6(2) . . ?
O1 C1 C2 118.0(2) . . ?
C1 C2 C3 113.36(19) . . ?
C1 C2 C7 108.10(18) . . ?
C3 C2 C7 110.70(19) . . ?
C1 C2 H2A 108.2 . . ?
C3 C2 H2A 108.2 . . ?
C7 C2 H2A 108.2 . . ?
C2 C3 C4 109.20(19) . . ?
C2 C3 H3A 109.8 . . ?
C4 C3 H3A 109.8 . . ?
C2 C3 H3B 109.8 . . ?
C4 C3 H3B 109.8 . . ?
H3A C3 H3B 108.3 . . ?
C8 C4 C5 113.49(19) . . ?
C8 C4 C3 110.79(18) . . ?
C5 C4 C3 109.97(19) . . ?
C8 C4 H4A 107.4 . . ?
C5 C4 H4A 107.4 . . ?
C3 C4 H4A 107.4 . . ?
C6 C5 C4 110.47(19) . . ?
C6 C5 H5A 109.6 . . ?
C4 C5 H5A 109.6 . . ?
C6 C5 H5B 109.6 . . ?
C4 C5 H5B 109.6 . . ?
H5A C5 H5B 108.1 . . ?
C9 C6 C5 112.92(18) . . ?
C9 C6 C7 107.20(18) . . ?
C5 C6 C7 110.64(19) . . ?
C9 C6 H6A 108.7 . . ?
C5 C6 H6A 108.7 . . ?
C7 C6 H6A 108.7 . . ?
C2 C7 C6 111.65(19) . . ?
C2 C7 H7A 109.3 . . ?
C6 C7 H7A 109.3 . . ?
C2 C7 H7B 109.3 . . ?
C6 C7 H7B 109.3 . . ?
H7A C7 H7B 108.0 . . ?
O3 C8 O4 120.7(2) . . ?
O3 C8 C4 120.1(2) . . ?
O4 C8 C4 119.2(2) . . ?
O5 C9 O6 122.6(2) . . ?
O5 C9 C6 120.7(2) . . ?
O6 C9 C6 116.7(2) . . ?
N1 C10 C11 110.1(2) . 3_656 ?
N1 C10 H10A 109.6 . . ?
C11 C10 H10A 109.6 3_656 . ?
N1 C10 H10B 109.6 . . ?
C11 C10 H10B 109.6 3_656 . ?
H10A C10 H10B 108.2 . . ?
N1 C11 C10 111.7(2) . 3_656 ?
N1 C11 H11A 109.3 . . ?
C10 C11 H11A 109.3 3_656 . ?
N1 C11 H11B 109.3 . . ?
C10 C11 H11B 109.3 3_656 . ?
H11A C11 H11B 107.9 . . ?
C11 N1 C10 111.3(2) . . ?
C11 N1 H1A 109.4 . . ?
C10 N1 H1A 109.4 . . ?
C11 N1 H1B 109.4 . . ?
C10 N1 H1B 109.4 . . ?
H1A N1 H1B 108.0 . . ?

loop_
_geom_bond_atom_site_label_1
_geom_bond_atom_site_label_2
_geom_bond_distance
_geom_bond_site_symmetry_2
_geom_bond_publ_flag
Cd1 O6 2.248(2) 3_675 ?
Cd1 O4 2.2492(18) 2_755 ?
Cd1 O3 2.2880(18) 3_775 ?
Cd1 O1 2.382(2) . ?
Cd1 O7 2.4291(17) . ?
Cd1 O2 2.4669(18) . ?
O1 C1 1.255(3) . ?
O2 C1 1.254(3) . ?
O3 C8 1.261(3) . ?
O3 Cd1 2.2880(18) 3_775 ?
O4 C8 1.272(3) . ?
O4 Cd1 2.2492(18) 2_745 ?
O5 C9 1.244(3) . ?
O6 C9 1.262(3) . ?
O6 Cd1 2.248(2) 3_675 ?
O7 H1O7 0.86 . ?
O7 H2O7 0.85 . ?
O8 H1O8 0.85 . ?
O8 H2O8 0.86 . ?
C1 C2 1.519(3) . ?
C2 C3 1.530(3) . ?
C2 C7 1.538(3) . ?
C2 H2A 0.9800 . ?
C3 C4 1.534(3) . ?
C3 H3A 0.9700 . ?
C3 H3B 0.9700 . ?
C4 C8 1.517(3) . ?
C4 C5 1.530(3) . ?
C4 H4A 0.9800 . ?
C5 C6 1.520(3) . ?
C5 H5A 0.9700 . ?
C5 H5B 0.9700 . ?
C6 C9 1.518(3) . ?
C6 C7 1.542(3) . ?
C6 H6A 0.9800 . ?
C7 H7A 0.9700 . ?
C7 H7B 0.9700 . ?
C10 N1 1.493(4) . ?
C10 C11 1.514(4) 3_656 ?
C10 H10A 0.9700 . ?
C10 H10B 0.9700 . ?
C11 N1 1.441(4) . ?
C11 C10 1.513(4) 3_656 ?
C11 H11A 0.9700 . ?
C11 H11B 0.9700 . ?
N1 H1A 0.9000 . ?
N1 H1B 0.9000 . ?

loop_
_geom_hbond_atom_site_label_D
_geom_hbond_atom_site_label_H
_geom_hbond_atom_site_label_A
_geom_hbond_distance_DH
_geom_hbond_distance_HA
_geom_hbond_distance_DA
_geom_hbond_angle_DHA
_geom_hbond_site_symmetry_A
O7 H2O7 O2 0.85 2.17 2.899(3) 143.0 4_585
O7 H2O7 O6 0.85 2.26 2.771(3) 118.5 2_654
O7 H2O7 O3 0.85 2.60 3.007(3) 110.6 3_775
O8 H1O8 O2 0.85 2.11 2.869(3) 149.3 1_445
O8 H2O8 O4 0.86 2.10 2.894(3) 153.4 3_666
N1 H1A O7 0.90 2.32 3.061(3) 139.8 4_576
N1 H1A O6 0.90 2.40 3.088(3) 133.5 2_645
N1 H1A O3 0.90 2.71 3.172(3) 112.9 3_766
N1 H1B O5 0.90 2.00 2.755(3) 140.3 3_666
N1 H1B O1 0.90 2.41 3.100(3) 133.3 1_546
